data_7203470
loop_
_publ_author_name
'Billing, David G.'
'Lemmerer, Andreas'

_publ_section_title
;
 Synthesis and crystal structures of inorganic?organic hybrids
 incorporating an aromatic amine with a chiral functional group
;
_journal_issue 9
_journal_name_full CrystEngComm
_journal_page_first 686
_journal_paper_doi 10.1039/b606987h
_journal_volume 8
_journal_year 2006
_chemical_absolute_configuration rmad
_chemical_formula_moiety 'C8 H12 N, Br3 Pb'
_chemical_formula_sum 'C8 H12 Br3 N Pb'
_chemical_formula_weight 569.11
_chemical_name_common (S-(beta)-phenethylammonium)tribromoplumbate(ii)
_chemical_name_systematic
;
(S-(\b)-phenethylammonium)tribromoplumbate(II)
;
_space_group_IT_number 19
_symmetry_cell_setting orthorhombic
_symmetry_space_group_name_Hall 'P 2ac 2ab'
_symmetry_space_group_name_H-M 'P 21 21 21'
_atom_sites_solution_hydrogens geom
_atom_sites_solution_primary direct
_atom_sites_solution_secondary difmap
_audit_conform_dict_location ftp://ftp.iucr.org/pub/cif_core.dic
_audit_conform_dict_name cif_core.dic
_audit_conform_dict_version 2.3
_audit_creation_date 2006-06-21T16:05:48-00:00
_audit_creation_method 'WinGX routine CIF_UPDATE'
_cell_angle_alpha 90
_cell_angle_beta 90
_cell_angle_gamma 90
_cell_formula_units_Z 4
_cell_length_a 7.9199(11)
_cell_length_b 8.1392(11)
_cell_length_c 20.555(3)
_cell_measurement_reflns_used 865
_cell_measurement_temperature 293(2)
_cell_measurement_theta_max 28.211
_cell_measurement_theta_min 3.724
_cell_volume 1325.0(3)
_computing_cell_refinement 'Bruker SAINT+ (Bruker, 1999)'
_computing_data_collection 'Bruker SMART-NT (Bruker, 1998)'
_computing_data_reduction 'Bruker SAINT+ (Bruker, 1999)'
_computing_molecular_graphics
;
Ortep-3 for Windows (Farrugia, 1997) and DIAMOND (Brandenburg, 1999)
;
_computing_publication_material
;
WinGX publication routines (Farrugia, 1999) and PLATON (Spek, 2002)
;
_computing_structure_refinement 'SHELXL-97 (Sheldrick, 1997)'
_computing_structure_solution 'SHELXS-97 (Sheldrick, 1997a)'
_diffrn_ambient_temperature 293(2)
_diffrn_measured_fraction_theta_full 0.999
_diffrn_measured_fraction_theta_max 0.999
_diffrn_measurement_device_type 'CCD area detector'
_diffrn_measurement_method 'phi and omega scans'
_diffrn_radiation_monochromator graphite
_diffrn_radiation_type MoK\a
_diffrn_radiation_wavelength 0.71073
_diffrn_reflns_av_R_equivalents 0.0852
_diffrn_reflns_av_unetI/netI 0.0612
_diffrn_reflns_limit_h_max 9
_diffrn_reflns_limit_h_min -10
_diffrn_reflns_limit_k_max 8
_diffrn_reflns_limit_k_min -10
_diffrn_reflns_limit_l_max 27
_diffrn_reflns_limit_l_min -27
_diffrn_reflns_number 9027
_diffrn_reflns_theta_full 28
_diffrn_reflns_theta_max 28
_diffrn_reflns_theta_min 2.69
_exptl_absorpt_coefficient_mu 21.741
_exptl_absorpt_correction_T_max 0.2226
_exptl_absorpt_correction_T_min 0.0064
_exptl_absorpt_correction_type integration
_exptl_absorpt_process_details 'Bruker XPREP (Bruker, 1999)'
_exptl_crystal_colour colourless
_exptl_crystal_density_diffrn 2.853
_exptl_crystal_density_method 'not measured'
_exptl_crystal_description plate
_exptl_crystal_F_000 1016
_exptl_crystal_size_max 0.44
_exptl_crystal_size_mid 0.26
_exptl_crystal_size_min 0.08
_refine_diff_density_max 0.991
_refine_diff_density_min -0.866
_refine_diff_density_rms 0.158
_refine_ls_abs_structure_details 'Flack H D (1983), 1306 Friedel pairs'
_refine_ls_abs_structure_Flack -0.010(11)
_refine_ls_extinction_coef 0.0056(2)
_refine_ls_extinction_expression Fc^*^=kFc[1+0.001xFc^2^\l^3^/sin(2\q)]^-1/4^
_refine_ls_extinction_method SHELXL
_refine_ls_goodness_of_fit_ref 1.011
_refine_ls_hydrogen_treatment constr
_refine_ls_matrix_type full
_refine_ls_number_parameters 107
_refine_ls_number_reflns 3157
_refine_ls_number_restraints 0
_refine_ls_restrained_S_all 1.011
_refine_ls_R_factor_all 0.0389
_refine_ls_R_factor_gt 0.0295
_refine_ls_shift/su_max 0.002
_refine_ls_shift/su_mean 0
_refine_ls_structure_factor_coef Fsqd
_refine_ls_weighting_details 'calc w=1/[\s^2^(Fo^2^)+(0.0231P)^2^+0.0000P] where P=(Fo^2^+2Fc^2^)/3'
_refine_ls_weighting_scheme calc
_refine_ls_wR_factor_gt 0.0648
_refine_ls_wR_factor_ref 0.0675
_reflns_number_gt 2683
_reflns_number_total 3157
_reflns_threshold_expression >2sigma(I)
_cod_data_source_file b606987h.txt
_cod_data_source_block 2
_cod_depositor_comments
;
The following automatic conversions were performed:
'_symmetry_cell_setting' value 'Orthorhombic' changed to 'orthorhombic'
according to '/home/saulius/struct/CIF-dictionaries/cif_core.dic'
dictionary named 'cif_core.dic' version 2.4.1 from 2010-06-29.

Automatic conversion script
Id: cif_fix_enum 1527 2010-12-29 10:47:43Z saulius 
;
_cod_original_sg_symbol_H-M P2(1)2(1)2(1)
_cod_database_code 7203470

loop_
_symmetry_equiv_pos_as_xyz
'x, y, z'
'-x+1/2, -y, z+1/2'
'-x, y+1/2, -z+1/2'
'x+1/2, -y+1/2, -z'

loop_
_atom_site_label
_atom_site_type_symbol
_atom_site_fract_x
_atom_site_fract_y
_atom_site_fract_z
_atom_site_U_iso_or_equiv
_atom_site_adp_type
_atom_site_occupancy
_atom_site_symmetry_multiplicity
_atom_site_calc_flag
_atom_site_refinement_flags
_atom_site_disorder_assembly
_atom_site_disorder_group
C1 C 0.8251(6) 0.2924(6) 0.7038(2) 0.0392(18) Uani 1 1 d G . .
C2 C 0.7234(8) 0.4252(5) 0.7202(3) 0.055(2) Uani 1 1 d G . .
H2 H 0.7259 0.5203 0.6951 0.066 Uiso 1 1 calc R . .
C3 C 0.6179(7) 0.4161(6) 0.7741(3) 0.063(3) Uani 1 1 d G . .
H3 H 0.5498 0.505 0.7851 0.076 Uiso 1 1 calc R . .
C4 C 0.6141(8) 0.2740(7) 0.8116(3) 0.060(2) Uani 1 1 d G . .
H4 H 0.5435 0.2679 0.8477 0.072 Uiso 1 1 calc R . .
C5 C 0.7158(8) 0.1412(6) 0.7952(3) 0.061(3) Uani 1 1 d G . .
H5 H 0.7132 0.0461 0.8203 0.073 Uiso 1 1 calc R . .
C6 C 0.8213(7) 0.1503(5) 0.7413(3) 0.053(2) Uani 1 1 d G . .
H6 H 0.8894 0.0614 0.7304 0.064 Uiso 1 1 calc R . .
C7 C 0.9314(10) 0.3043(9) 0.6432(4) 0.0406(18) Uani 1 1 d . . .
H7 H 0.9449 0.4206 0.6321 0.049 Uiso 1 1 calc R . .
C8 C 1.1042(11) 0.2273(12) 0.6472(6) 0.072(3) Uani 1 1 d . . .
H8A H 1.1635 0.2455 0.6071 0.108 Uiso 1 1 calc R . .
H8B H 1.093 0.1114 0.6546 0.108 Uiso 1 1 calc R . .
H8C H 1.1661 0.2761 0.6824 0.108 Uiso 1 1 calc R . .
N1 N 0.8355(8) 0.2200(7) 0.5877(3) 0.0427(15) Uani 1 1 d . . .
H1A H 0.8973 0.2235 0.5516 0.064 Uiso 1 1 calc R . .
H1B H 0.738 0.2718 0.5811 0.064 Uiso 1 1 calc R . .
H1C H 0.8154 0.1158 0.5984 0.064 Uiso 1 1 calc R . .
Br1 Br -0.12360(10) 0.79235(8) 0.60923(4) 0.0410(2) Uani 1 1 d . . .
Br2 Br 0.48589(9) 1.01752(8) 0.53062(4) 0.0405(2) Uani 1 1 d . . .
Br3 Br 0.50366(9) 0.49321(9) 0.54897(4) 0.03804(19) Uani 1 1 d . . .
Pb1 Pb 0.20981(3) 0.75675(4) 0.512285(15) 0.03671(10) Uani 1 1 d . . .

loop_
_atom_site_aniso_label
_atom_site_aniso_U_11
_atom_site_aniso_U_22
_atom_site_aniso_U_33
_atom_site_aniso_U_23
_atom_site_aniso_U_13
_atom_site_aniso_U_12
C1 0.044(4) 0.040(4) 0.034(4) -0.004(3) 0.002(3) -0.001(3)
C2 0.063(6) 0.048(5) 0.054(5) 0.003(4) 0.010(5) -0.002(5)
C3 0.070(6) 0.057(5) 0.062(6) -0.001(5) 0.008(6) 0.023(5)
C4 0.059(5) 0.079(6) 0.043(4) -0.018(5) 0.002(4) -0.018(6)
C5 0.086(7) 0.052(5) 0.045(5) 0.013(4) 0.016(6) 0.007(5)
C6 0.058(5) 0.043(4) 0.058(5) 0.001(4) 0.021(5) 0.001(4)
C7 0.045(4) 0.035(4) 0.042(4) 0.001(3) 0.004(4) -0.010(3)
C8 0.037(4) 0.082(7) 0.096(8) 0.012(7) -0.006(5) -0.007(6)
N1 0.040(3) 0.046(4) 0.043(3) 0.003(3) -0.007(3) 0.002(3)
Br1 0.0414(4) 0.0384(4) 0.0432(4) 0.0021(3) -0.0009(3) -0.0006(3)
Br2 0.0345(4) 0.0297(3) 0.0572(5) -0.0028(4) -0.0081(4) 0.0002(3)
Br3 0.0342(4) 0.0330(3) 0.0470(4) 0.0021(3) -0.0022(3) -0.0013(3)
Pb1 0.02768(12) 0.03345(15) 0.04900(16) 0.00018(15) 0.00001(12) 0.00016(13)

loop_
_atom_type_symbol
_atom_type_description
_atom_type_scat_dispersion_real
_atom_type_scat_dispersion_imag
_atom_type_scat_source
C C 0.0033 0.0016 'International Tables Vol C Tables 4.2.6.8 and 6.1.1.4'
H H 0 0 'International Tables Vol C Tables 4.2.6.8 and 6.1.1.4'
N N 0.0061 0.0033 'International Tables Vol C Tables 4.2.6.8 and 6.1.1.4'
Br Br -0.2901 2.4595 'International Tables Vol C Tables 4.2.6.8 and 6.1.1.4'
Pb Pb -3.3944 10.1111 'International Tables Vol C Tables 4.2.6.8 and 6.1.1.4'

loop_
_exptl_crystal_face_index_h
_exptl_crystal_face_index_k
_exptl_crystal_face_index_l
_exptl_crystal_face_perp_dist
1 0 0 0.13
-1 0 0 0.13
0 -1 0 0.22
0 0 1 0.035
0 0 -1 0.035
3 4 1 0.15

loop_
_geom_angle_atom_site_label_1
_geom_angle_atom_site_label_2
_geom_angle_atom_site_label_3
_geom_angle
_geom_angle_site_symmetry_1
_geom_angle_site_symmetry_3
_geom_angle_publ_flag
C2 C1 C6 120 . . ?
C2 C1 C7 118.3(4) . . ?
C6 C1 C7 121.6(4) . . ?
C3 C2 C1 120 . . ?
C3 C2 H2 120 . . ?
C1 C2 H2 120 . . ?
C2 C3 C4 120 . . ?
C2 C3 H3 120 . . ?
C4 C3 H3 120 . . ?
C5 C4 C3 120 . . ?
C5 C4 H4 120 . . ?
C3 C4 H4 120 . . ?
C6 C5 C4 120 . . ?
C6 C5 H5 120 . . ?
C4 C5 H5 120 . . ?
C5 C6 C1 120 . . ?
C5 C6 H6 120 . . ?
C1 C6 H6 120 . . ?
C1 C7 C8 115.8(7) . . ?
C1 C7 N1 108.0(6) . . ?
C8 C7 N1 107.8(7) . . ?
C1 C7 H7 108.4 . . ?
C8 C7 H7 108.4 . . ?
N1 C7 H7 108.4 . . ?
C7 C8 H8A 109.5 . . ?
C7 C8 H8B 109.5 . . ?
H8A C8 H8B 109.5 . . ?
C7 C8 H8C 109.5 . . ?
H8A C8 H8C 109.5 . . ?
H8B C8 H8C 109.5 . . ?
C7 N1 H1A 109.5 . . ?
C7 N1 H1B 109.5 . . ?
H1A N1 H1B 109.5 . . ?
C7 N1 H1C 109.5 . . ?
H1A N1 H1C 109.5 . . ?
H1B N1 H1C 109.5 . . ?
Pb1 Br1 Pb1 80.22(2) 4_466 . ?
Pb1 Br2 Pb1 82.52(2) 4_566 . ?
Pb1 Br3 Pb1 80.75(2) 4_566 . ?
Br1 Pb1 Br3 88.77(2) 4_566 4_466 ?
Br1 Pb1 Br2 84.91(2) 4_566 4_466 ?
Br3 Pb1 Br2 93.56(2) 4_466 4_466 ?
Br1 Pb1 Br2 82.82(2) 4_566 . ?
Br3 Pb1 Br2 88.23(2) 4_466 . ?
Br2 Pb1 Br2 167.559(18) 4_466 . ?
Br1 Pb1 Br3 77.28(2) 4_566 . ?
Br3 Pb1 Br3 165.236(19) 4_466 . ?
Br2 Pb1 Br3 90.02(2) 4_466 . ?
Br2 Pb1 Br3 85.29(2) . . ?
Br1 Pb1 Br1 154.87(2) 4_566 . ?
Br3 Pb1 Br1 75.61(2) 4_466 . ?
Br2 Pb1 Br1 76.71(2) 4_466 . ?
Br2 Pb1 Br1 115.61(2) . . ?
Br3 Pb1 Br1 119.16(2) . . ?

loop_
_geom_bond_atom_site_label_1
_geom_bond_atom_site_label_2
_geom_bond_distance
_geom_bond_site_symmetry_2
_geom_bond_publ_flag
C1 C2 1.39 . ?
C1 C6 1.39 . ?
C1 C7 1.507(9) . ?
C2 C3 1.39 . ?
C2 H2 0.93 . ?
C3 C4 1.39 . ?
C3 H3 0.93 . ?
C4 C5 1.39 . ?
C4 H4 0.93 . ?
C5 C6 1.39 . ?
C5 H5 0.93 . ?
C6 H6 0.93 . ?
C7 C8 1.508(11) . ?
C7 N1 1.531(10) . ?
C7 H7 0.98 . ?
C8 H8A 0.96 . ?
C8 H8B 0.96 . ?
C8 H8C 0.96 . ?
N1 H1A 0.89 . ?
N1 H1B 0.89 . ?
N1 H1C 0.89 . ?
Br1 Pb1 2.8530(9) 4_466 ?
Br1 Pb1 3.3208(9) . ?
Br2 Pb1 2.9843(8) 4_566 ?
Br2 Pb1 3.0705(8) . ?
Br3 Pb1 2.8971(8) 4_566 ?
Br3 Pb1 3.2536(8) . ?
Pb1 Br1 2.8530(9) 4_566 ?
Pb1 Br3 2.8971(8) 4_466 ?
Pb1 Br2 2.9843(8) 4_466 ?

loop_
_geom_hbond_atom_site_label_D
_geom_hbond_atom_site_label_H
_geom_hbond_atom_site_label_A
_geom_hbond_distance_DH
_geom_hbond_distance_HA
_geom_hbond_distance_DA
_geom_hbond_angle_DHA
_geom_hbond_site_symmetry_A
N1 H1A Br2 0.89 2.79 3.450(7) 131.9 4_566
N1 H1A Br3 0.89 2.85 3.562(7) 138.5 4_556
N1 H1B Br3 0.89 2.67 3.533(6) 163.8 .
N1 H1B Br2 0.89 3.06 3.430(6) 107.4 1_545
N1 H1C Br1 0.89 2.69 3.524(6) 157.2 1_645

loop_
_geom_torsion_atom_site_label_1
_geom_torsion_atom_site_label_2
_geom_torsion_atom_site_label_3
_geom_torsion_atom_site_label_4
_geom_torsion
_geom_torsion_site_symmetry_1
_geom_torsion_site_symmetry_2
_geom_torsion_site_symmetry_3
_geom_torsion_site_symmetry_4
_geom_torsion_publ_flag
C6 C1 C2 C3 0 . . . . ?
C7 C1 C2 C3 177.1(6) . . . . ?
C1 C2 C3 C4 0 . . . . ?
C2 C3 C4 C5 0 . . . . ?
C3 C4 C5 C6 0 . . . . ?
C4 C5 C6 C1 0 . . . . ?
C2 C1 C6 C5 0 . . . . ?
C7 C1 C6 C5 -177.0(6) . . . . ?
C2 C1 C7 C8 142.6(6) . . . . ?
C6 C1 C7 C8 -40.4(9) . . . . ?
C2 C1 C7 N1 -96.5(6) . . . . ?
C6 C1 C7 N1 80.6(7) . . . . ?
Pb1 Br2 Pb1 Br1 -48.28(2) 4_566 . . 4_566 ?
Pb1 Br2 Pb1 Br3 -137.26(3) 4_566 . . 4_466 ?
Pb1 Br2 Pb1 Br2 -38.74(8) 4_566 . . 4_466 ?
Pb1 Br2 Pb1 Br3 29.46(2) 4_566 . . . ?
Pb1 Br2 Pb1 Br1 149.63(2) 4_566 . . . ?
Pb1 Br3 Pb1 Br1 53.09(2) 4_566 . . 4_566 ?
Pb1 Br3 Pb1 Br3 33.67(6) 4_566 . . 4_466 ?
Pb1 Br3 Pb1 Br2 137.87(3) 4_566 . . 4_466 ?
Pb1 Br3 Pb1 Br2 -30.59(2) 4_566 . . . ?
Pb1 Br3 Pb1 Br1 -147.38(2) 4_566 . . . ?
Pb1 Br1 Pb1 Br1 -0.970(18) 4_466 . . 4_566 ?
Pb1 Br1 Pb1 Br3 52.20(2) 4_466 . . 4_466 ?
Pb1 Br1 Pb1 Br2 -45.065(19) 4_466 . . 4_466 ?
Pb1 Br1 Pb1 Br2 133.09(2) 4_466 . . . ?
Pb1 Br1 Pb1 Br3 -127.52(2) 4_466 . . . ?
